data_2225333
loop_
_publ_author_name
'Jotani, Mukesh M.'
'Baldaniya, Bharat B.'
'Jasinski, Jerry P.'

_publ_section_title
;Ethyl
 (2<i>Z</i>)-2-(3-methoxybenzylidene)-7-methyl-3-oxo-5-phenyl-2,3-dihydro-5<i>H</i>-1,3-thiazolo[3,2-<i>a</i>]pyrimidine-6-carboxylate
;
_journal_coeditor_code NG2731
_journal_issue 3
_journal_name_full 'Acta Crystallographica Section E'
_journal_page_first o599
_journal_page_last o600
_journal_paper_doi 10.1107/S1600536810004812
_journal_volume 66
_journal_year 2010
_chemical_formula_iupac 'C24 H22 N2 O4 S'
_chemical_formula_moiety 'C24 H22 N2 O4 S'
_chemical_formula_sum 'C24 H22 N2 O4 S'
_chemical_formula_weight 434.50
_chemical_name_systematic
;
Ethyl
(2<i>Z</i>)-2-(3-methoxybenzylidene)-7-methyl-3-oxo-5-phenyl-2,3-dihydro-\
5<i>H</i>-1,3-thiazolo[3,2-<i>a</i>]pyrimidine-6-carboxylate
;
_space_group_IT_number 15
_symmetry_cell_setting monoclinic
_symmetry_space_group_name_Hall '-C 2yc'
_symmetry_space_group_name_H-M 'C 1 2/c 1'
_atom_sites_solution_hydrogens geom
_atom_sites_solution_primary direct
_atom_sites_solution_secondary difmap
_cell_angle_alpha 90.00
_cell_angle_beta 101.5480(10)
_cell_angle_gamma 90.00
_cell_formula_units_Z 8
_cell_length_a 33.0445(6)
_cell_length_b 9.5013(2)
_cell_length_c 13.8845(2)
_cell_measurement_reflns_used 5670
_cell_measurement_temperature 293(2)
_cell_measurement_theta_max 30.0
_cell_measurement_theta_min 3.0
_cell_volume 4271.01(13)
_computing_cell_refinement '<i>APEX2</i> and <i>SAINT</i> (Bruker, 2004)'
_computing_data_collection '<i>APEX2</i> (Bruker, 2004)'
_computing_data_reduction '<i>SAINT</i> and <i>XPREP</i> (Bruker, 2004)'
_computing_molecular_graphics '<i>PLATON</i> (Spek, 2009)'
_computing_publication_material '<i>PLATON</i> (Spek, 2009)'
_computing_structure_refinement '<i>SHELXL-97</i> (Sheldrick, 2008)'
_computing_structure_solution '<i>SIR97</i> (Altomare <i>et al.</i>, 1999)'
_diffrn_ambient_temperature 293(2)
_diffrn_measured_fraction_theta_full 1.000
_diffrn_measured_fraction_theta_max 1.000
_diffrn_measurement_device_type 'Bruker APEXII CCD diffractometer'
_diffrn_measurement_method '\w and \f scans'
_diffrn_radiation_monochromator graphite
_diffrn_radiation_source 'fine-focus sealed tube'
_diffrn_radiation_type MoK\a
_diffrn_radiation_wavelength 0.71069
_diffrn_reflns_av_R_equivalents 0.0347
_diffrn_reflns_av_sigmaI/netI 0.0297
_diffrn_reflns_limit_h_max 46
_diffrn_reflns_limit_h_min -46
_diffrn_reflns_limit_k_max 13
_diffrn_reflns_limit_k_min -13
_diffrn_reflns_limit_l_max 19
_diffrn_reflns_limit_l_min -19
_diffrn_reflns_number 27172
_diffrn_reflns_theta_full 30.00
_diffrn_reflns_theta_max 30.00
_diffrn_reflns_theta_min 2.23
_diffrn_standards_number 0
_exptl_absorpt_coefficient_mu 0.186
_exptl_absorpt_correction_T_max 0.9727
_exptl_absorpt_correction_T_min 0.9464
_exptl_absorpt_correction_type multi-scan
_exptl_absorpt_process_details '(SADABS; Sheldrick, 1996)'
_exptl_crystal_colour colorless
_exptl_crystal_density_diffrn 1.351
_exptl_crystal_density_method 'not measured'
_exptl_crystal_description plate
_exptl_crystal_F_000 1824
_exptl_crystal_size_max 0.30
_exptl_crystal_size_mid 0.20
_exptl_crystal_size_min 0.15
_refine_diff_density_max 0.240
_refine_diff_density_min -0.230
_refine_ls_extinction_coef 0.00104(16)
_refine_ls_extinction_expression Fc^*^=kFc[1+0.001xFc^2^\l^3^/sin(2\q)]^-1/4^
_refine_ls_extinction_method SHELXL
_refine_ls_goodness_of_fit_ref 0.930
_refine_ls_hydrogen_treatment constr
_refine_ls_matrix_type full
_refine_ls_number_parameters 284
_refine_ls_number_reflns 6222
_refine_ls_number_restraints 0
_refine_ls_restrained_S_all 0.930
_refine_ls_R_factor_all 0.0749
_refine_ls_R_factor_gt 0.0433
_refine_ls_shift/su_max 0.000
_refine_ls_shift/su_mean 0.000
_refine_ls_structure_factor_coef Fsqd
_refine_ls_weighting_details 'calc w=1/[\s^2^(Fo^2^)+(0.0490P)^2^+2.3025P] where P=(Fo^2^+2Fc^2^)/3'
_refine_ls_weighting_scheme calc
_refine_ls_wR_factor_gt 0.1010
_refine_ls_wR_factor_ref 0.1129
_reflns_number_gt 4099
_reflns_number_total 6222
_reflns_threshold_expression >2sigma(I)
_cod_data_source_file ng2731.cif
_cod_data_source_block I
_cod_original_sg_symbol_H-M 'C 2/c'
_cod_database_code 2225333
_cod_database_fobs_code 2225333

loop_
_symmetry_equiv_pos_as_xyz
'x, y, z'
'-x, y, -z+1/2'
'x+1/2, y+1/2, z'
'-x+1/2, y+1/2, -z+1/2'
'-x, -y, -z'
'x, -y, z-1/2'
'-x+1/2, -y+1/2, -z'
'x+1/2, -y+1/2, z-1/2'

loop_
_atom_site_type_symbol
_atom_site_label
_atom_site_fract_x
_atom_site_fract_y
_atom_site_fract_z
_atom_site_U_iso_or_equiv
_atom_site_adp_type
_atom_site_calc_flag
_atom_site_refinement_flags
_atom_site_occupancy
_atom_site_disorder_assembly
_atom_site_disorder_group
S S1 0.235672(11) 0.12268(4) 0.10790(3) 0.05063(12) Uani d . 1 . .
N N1 0.18618(4) 0.34110(13) 0.11604(10) 0.0487(3) Uani d . 1 . .
N N2 0.15837(3) 0.11297(12) 0.11518(9) 0.0373(2) Uani d . 1 . .
O O1 0.14512(3) -0.11959(11) 0.12997(10) 0.0571(3) Uani d . 1 . .
O O2 0.04874(4) 0.27636(13) 0.15987(10) 0.0672(4) Uani d . 1 . .
O O3 0.06592(4) 0.49424(12) 0.12836(10) 0.0629(3) Uani d . 1 . .
O O4 0.37128(4) -0.07609(15) 0.09922(11) 0.0733(4) Uani d . 1 . .
C C1 0.18927(4) 0.20741(15) 0.11242(11) 0.0406(3) Uani d . 1 . .
C C2 0.11507(4) 0.15838(14) 0.10056(10) 0.0368(3) Uani d . 1 . .
H H2 0.1018 0.1070 0.1470 0.044 Uiso calc R 1 . .
C C3 0.11429(4) 0.31329(14) 0.12389(10) 0.0381(3) Uani d . 1 . .
C C4 0.14806(4) 0.39460(15) 0.13134(11) 0.0432(3) Uani d . 1 . .
C C5 0.16927(4) -0.02682(15) 0.12298(11) 0.0411(3) Uani d . 1 . .
C C6 0.21375(4) -0.04258(15) 0.12057(11) 0.0416(3) Uani d . 1 . .
C C7 0.15201(5) 0.54599(17) 0.16009(15) 0.0617(5) Uani d . 1 . .
H H7A 0.1494 0.6032 0.1022 0.093 Uiso calc R 1 . .
H H7B 0.1785 0.5619 0.2018 0.093 Uiso calc R 1 . .
H H7C 0.1306 0.5704 0.1948 0.093 Uiso calc R 1 . .
C C8 0.07349(5) 0.35749(15) 0.14060(11) 0.0426(3) Uani d . 1 . .
C C9 0.02824(6) 0.5474(2) 0.15207(18) 0.0759(6) Uani d . 1 . .
H H9A 0.0321 0.5645 0.2222 0.091 Uiso calc R 1 . .
H H9B 0.0063 0.4787 0.1340 0.091 Uiso calc R 1 . .
C C10 0.01708(7) 0.6780(2) 0.09834(18) 0.0874(7) Uani d . 1 . .
H H10A 0.0398 0.7426 0.1124 0.131 Uiso calc R 1 . .
H H10B -0.0066 0.7186 0.1182 0.131 Uiso calc R 1 . .
H H10C 0.0106 0.6587 0.0291 0.131 Uiso calc R 1 . .
C C11 0.09283(4) 0.12247(14) -0.00271(11) 0.0394(3) Uani d . 1 . .
C C12 0.10440(5) 0.18604(18) -0.08289(12) 0.0504(4) Uani d . 1 . .
H H12 0.1246 0.2555 -0.0730 0.060 Uiso calc R 1 . .
C C13 0.08613(5) 0.1470(2) -0.17714(13) 0.0638(5) Uani d . 1 . .
H H13 0.0945 0.1883 -0.2306 0.077 Uiso calc R 1 . .
C C14 0.05548(6) 0.0471(2) -0.19211(15) 0.0670(5) Uani d . 1 . .
H H14 0.0431 0.0210 -0.2558 0.080 Uiso calc R 1 . .
C C15 0.04305(5) -0.0141(2) -0.11405(16) 0.0651(5) Uani d . 1 . .
H H15 0.0221 -0.0809 -0.1246 0.078 Uiso calc R 1 . .
C C16 0.06171(5) 0.02327(16) -0.01906(13) 0.0509(4) Uani d . 1 . .
H H16 0.0532 -0.0188 0.0340 0.061 Uiso calc R 1 . .
C C17 0.23076(4) -0.16995(17) 0.12650(11) 0.0459(3) Uani d . 1 . .
H H17 0.2127 -0.2427 0.1335 0.055 Uiso calc R 1 . .
C C18 0.27255(4) -0.21580(16) 0.12404(11) 0.0452(3) Uani d . 1 . .
C C19 0.30375(5) -0.12586(17) 0.11084(12) 0.0506(4) Uani d . 1 . .
H H19 0.2983 -0.0302 0.1020 0.061 Uiso calc R 1 . .
C C20 0.34317(5) -0.1759(2) 0.11051(12) 0.0533(4) Uani d . 1 . .
C C21 0.35128(5) -0.3184(2) 0.12200(12) 0.0588(4) Uani d . 1 . .
H H21 0.3776 -0.3529 0.1219 0.071 Uiso calc R 1 . .
C C22 0.32012(5) -0.4086(2) 0.13349(13) 0.0597(4) Uani d . 1 . .
H H22 0.3255 -0.5045 0.1406 0.072 Uiso calc R 1 . .
C C23 0.28096(5) -0.35955(17) 0.13471(12) 0.0520(4) Uani d . 1 . .
H H23 0.2602 -0.4220 0.1426 0.062 Uiso calc R 1 . .
C C24 0.41086(5) -0.1219(3) 0.08662(16) 0.0806(6) Uani d . 1 . .
H H24A 0.4245 -0.1705 0.1447 0.121 Uiso calc R 1 . .
H H24B 0.4270 -0.0419 0.0755 0.121 Uiso calc R 1 . .
H H24C 0.4077 -0.1843 0.0312 0.121 Uiso calc R 1 . .

loop_
_atom_site_aniso_label
_atom_site_aniso_U_11
_atom_site_aniso_U_22
_atom_site_aniso_U_33
_atom_site_aniso_U_12
_atom_site_aniso_U_13
_atom_site_aniso_U_23
S1 0.03193(18) 0.0440(2) 0.0776(3) 0.00373(15) 0.01474(17) 0.00509(18)
N1 0.0357(6) 0.0366(7) 0.0741(9) -0.0006(5) 0.0117(6) 0.0037(6)
N2 0.0287(5) 0.0328(6) 0.0502(7) 0.0034(4) 0.0072(4) 0.0033(5)
O1 0.0435(6) 0.0346(6) 0.0973(9) 0.0032(5) 0.0237(6) 0.0075(5)
O2 0.0542(7) 0.0474(7) 0.1104(10) 0.0035(6) 0.0416(7) 0.0055(6)
O3 0.0529(7) 0.0417(6) 0.1035(10) 0.0146(5) 0.0386(6) 0.0074(6)
O4 0.0429(6) 0.0804(9) 0.1015(10) 0.0056(6) 0.0259(6) 0.0009(8)
C1 0.0314(6) 0.0387(8) 0.0508(8) 0.0015(6) 0.0063(6) 0.0034(6)
C2 0.0287(6) 0.0331(7) 0.0503(8) 0.0036(5) 0.0120(5) 0.0034(6)
C3 0.0365(7) 0.0325(7) 0.0464(8) 0.0055(5) 0.0109(6) 0.0019(6)
C4 0.0397(7) 0.0324(7) 0.0571(9) 0.0033(6) 0.0087(6) 0.0029(6)
C5 0.0360(7) 0.0346(7) 0.0533(8) 0.0060(6) 0.0104(6) 0.0037(6)
C6 0.0337(7) 0.0416(8) 0.0501(8) 0.0059(6) 0.0093(6) 0.0036(6)
C7 0.0529(10) 0.0340(8) 0.0951(14) -0.0007(7) 0.0073(9) -0.0062(8)
C8 0.0427(7) 0.0383(8) 0.0497(8) 0.0064(6) 0.0168(6) 0.0002(6)
C9 0.0631(11) 0.0580(12) 0.1196(17) 0.0211(9) 0.0493(12) 0.0010(11)
C10 0.0741(14) 0.0789(15) 0.1087(17) 0.0371(12) 0.0170(12) -0.0026(13)
C11 0.0289(6) 0.0341(7) 0.0551(8) 0.0075(5) 0.0081(6) -0.0022(6)
C12 0.0399(8) 0.0559(10) 0.0548(9) 0.0037(7) 0.0080(7) -0.0002(7)
C13 0.0489(9) 0.0858(14) 0.0555(10) 0.0150(9) 0.0071(8) -0.0010(9)
C14 0.0511(10) 0.0773(13) 0.0652(12) 0.0198(9) -0.0063(8) -0.0185(10)
C15 0.0399(8) 0.0525(10) 0.0941(15) 0.0035(8) -0.0075(9) -0.0161(10)
C16 0.0366(7) 0.0409(8) 0.0733(11) 0.0023(6) 0.0062(7) -0.0022(7)
C17 0.0378(7) 0.0429(8) 0.0576(9) 0.0083(6) 0.0111(6) 0.0028(7)
C18 0.0397(7) 0.0486(9) 0.0469(8) 0.0140(6) 0.0078(6) 0.0005(6)
C19 0.0414(8) 0.0504(9) 0.0605(10) 0.0125(7) 0.0116(7) 0.0005(7)
C20 0.0401(8) 0.0688(11) 0.0517(9) 0.0100(8) 0.0109(7) -0.0019(8)
C21 0.0454(9) 0.0744(12) 0.0569(10) 0.0266(9) 0.0105(7) -0.0012(8)
C22 0.0580(10) 0.0561(10) 0.0651(11) 0.0262(8) 0.0124(8) 0.0025(8)
C23 0.0487(9) 0.0512(9) 0.0568(9) 0.0146(7) 0.0122(7) 0.0012(7)
C24 0.0394(9) 0.1200(19) 0.0849(14) 0.0135(11) 0.0187(9) 0.0131(12)

loop_
_atom_type_symbol
_atom_type_description
_atom_type_scat_dispersion_real
_atom_type_scat_dispersion_imag
_atom_type_scat_source
C C 0.0033 0.0016 'International Tables Vol C Tables 4.2.6.8 and 6.1.1.4'
H H 0.0000 0.0000 'International Tables Vol C Tables 4.2.6.8 and 6.1.1.4'
N N 0.0061 0.0033 'International Tables Vol C Tables 4.2.6.8 and 6.1.1.4'
O O 0.0106 0.0060 'International Tables Vol C Tables 4.2.6.8 and 6.1.1.4'
S S 0.1246 0.1234 'International Tables Vol C Tables 4.2.6.8 and 6.1.1.4'

loop_
_geom_angle_atom_site_label_1
_geom_angle_atom_site_label_2
_geom_angle_atom_site_label_3
_geom_angle_site_symmetry_1
_geom_angle_site_symmetry_3
_geom_angle
_geom_angle_publ_flag
C1 S1 C6 . . 91.48(7) ?
C1 N1 C4 . . 116.41(12) ?
C1 N2 C5 . . 116.84(11) ?
C1 N2 C2 . . 121.08(11) ?
C5 N2 C2 . . 121.81(11) ?
C8 O3 C9 . . 117.58(13) ?
C20 O4 C24 . . 117.87(16) ?
N1 C1 N2 . . 125.93(13) ?
N1 C1 S1 . . 122.60(11) ?
N2 C1 S1 . . 111.43(10) ?
N2 C2 C3 . . 108.35(11) ?
N2 C2 C11 . . 109.85(10) ?
C3 C2 C11 . . 113.42(11) ?
N2 C2 H2 . . 108.4 ?
C3 C2 H2 . . 108.4 ?
C11 C2 H2 . . 108.4 ?
C4 C3 C8 . . 126.55(13) ?
C4 C3 C2 . . 121.85(12) ?
C8 C3 C2 . . 111.55(12) ?
C3 C4 N1 . . 122.20(13) ?
C3 C4 C7 . . 127.00(14) ?
N1 C4 C7 . . 110.74(13) ?
O1 C5 N2 . . 123.05(12) ?
O1 C5 C6 . . 127.03(13) ?
N2 C5 C6 . . 109.91(12) ?
C17 C6 C5 . . 119.90(13) ?
C17 C6 S1 . . 130.03(11) ?
C5 C6 S1 . . 110.06(10) ?
C4 C7 H7A . . 109.5 ?
C4 C7 H7B . . 109.5 ?
H7A C7 H7B . . 109.5 ?
C4 C7 H7C . . 109.5 ?
H7A C7 H7C . . 109.5 ?
H7B C7 H7C . . 109.5 ?
O2 C8 O3 . . 122.74(13) ?
O2 C8 C3 . . 122.77(13) ?
O3 C8 C3 . . 114.43(13) ?
O3 C9 C10 . . 108.86(16) ?
O3 C9 H9A . . 109.9 ?
C10 C9 H9A . . 109.9 ?
O3 C9 H9B . . 109.9 ?
C10 C9 H9B . . 109.9 ?
H9A C9 H9B . . 108.3 ?
C9 C10 H10A . . 109.5 ?
C9 C10 H10B . . 109.5 ?
H10A C10 H10B . . 109.5 ?
C9 C10 H10C . . 109.5 ?
H10A C10 H10C . . 109.5 ?
H10B C10 H10C . . 109.5 ?
C16 C11 C12 . . 118.81(14) ?
C16 C11 C2 . . 120.96(13) ?
C12 C11 C2 . . 120.20(13) ?
C13 C12 C11 . . 120.45(16) ?
C13 C12 H12 . . 119.8 ?
C11 C12 H12 . . 119.8 ?
C14 C13 C12 . . 119.96(18) ?
C14 C13 H13 . . 120.0 ?
C12 C13 H13 . . 120.0 ?
C15 C14 C13 . . 120.32(17) ?
C15 C14 H14 . . 119.8 ?
C13 C14 H14 . . 119.8 ?
C14 C15 C16 . . 119.98(17) ?
C14 C15 H15 . . 120.0 ?
C16 C15 H15 . . 120.0 ?
C11 C16 C15 . . 120.45(16) ?
C11 C16 H16 . . 119.8 ?
C15 C16 H16 . . 119.8 ?
C6 C17 C18 . . 131.48(15) ?
C6 C17 H17 . . 114.3 ?
C18 C17 H17 . . 114.3 ?
C19 C18 C23 . . 118.83(14) ?
C19 C18 C17 . . 123.77(14) ?
C23 C18 C17 . . 117.40(15) ?
C18 C19 C20 . . 121.03(15) ?
C18 C19 H19 . . 119.5 ?
C20 C19 H19 . . 119.5 ?
O4 C20 C21 . . 125.14(15) ?
O4 C20 C19 . . 115.18(16) ?
C21 C20 C19 . . 119.68(16) ?
C22 C21 C20 . . 119.45(15) ?
C22 C21 H21 . . 120.3 ?
C20 C21 H21 . . 120.3 ?
C21 C22 C23 . . 121.21(16) ?
C21 C22 H22 . . 119.4 ?
C23 C22 H22 . . 119.4 ?
C22 C23 C18 . . 119.79(17) ?
C22 C23 H23 . . 120.1 ?
C18 C23 H23 . . 120.1 ?
O4 C24 H24A . . 109.5 ?
O4 C24 H24B . . 109.5 ?
H24A C24 H24B . . 109.5 ?
O4 C24 H24C . . 109.5 ?
H24A C24 H24C . . 109.5 ?
H24B C24 H24C . . 109.5 ?

loop_
_geom_bond_atom_site_label_1
_geom_bond_atom_site_label_2
_geom_bond_site_symmetry_2
_geom_bond_distance
_geom_bond_publ_flag
S1 C1 . 1.7439(14) ?
S1 C6 . 1.7528(15) ?
N1 C1 . 1.2761(19) ?
N1 C4 . 1.4134(18) ?
N2 C1 . 1.3655(17) ?
N2 C5 . 1.3747(17) ?
N2 C2 . 1.4693(16) ?
O1 C5 . 1.2059(17) ?
O2 C8 . 1.1928(18) ?
O3 C8 . 1.3277(17) ?
O3 C9 . 1.4413(18) ?
O4 C20 . 1.358(2) ?
O4 C24 . 1.422(2) ?
C2 C3 . 1.5084(19) ?
C2 C11 . 1.513(2) ?
C2 H2 . 0.9800 ?
C3 C4 . 1.3441(19) ?
C3 C8 . 1.4740(19) ?
C4 C7 . 1.491(2) ?
C5 C6 . 1.4842(19) ?
C6 C17 . 1.330(2) ?
C7 H7A . 0.9600 ?
C7 H7B . 0.9600 ?
C7 H7C . 0.9600 ?
C9 C10 . 1.457(3) ?
C9 H9A . 0.9700 ?
C9 H9B . 0.9700 ?
C10 H10A . 0.9600 ?
C10 H10B . 0.9600 ?
C10 H10C . 0.9600 ?
C11 C16 . 1.380(2) ?
C11 C12 . 1.386(2) ?
C12 C13 . 1.378(2) ?
C12 H12 . 0.9300 ?
C13 C14 . 1.374(3) ?
C13 H13 . 0.9300 ?
C14 C15 . 1.364(3) ?
C14 H14 . 0.9300 ?
C15 C16 . 1.386(2) ?
C15 H15 . 0.9300 ?
C16 H16 . 0.9300 ?
C17 C18 . 1.4551(19) ?
C17 H17 . 0.9300 ?
C18 C19 . 1.379(2) ?
C18 C23 . 1.396(2) ?
C19 C20 . 1.388(2) ?
C19 H19 . 0.9300 ?
C20 C21 . 1.383(3) ?
C21 C22 . 1.373(3) ?
C21 H21 . 0.9300 ?
C22 C23 . 1.379(2) ?
C22 H22 . 0.9300 ?
C23 H23 . 0.9300 ?
C24 H24A . 0.9600 ?
C24 H24B . 0.9600 ?
C24 H24C . 0.9600 ?

loop_
_geom_hbond_atom_site_label_D
_geom_hbond_atom_site_label_H
_geom_hbond_atom_site_label_A
_geom_hbond_site_symmetry_A
_geom_hbond_distance_DH
_geom_hbond_distance_HA
_geom_hbond_distance_DA
_geom_hbond_angle_DHA
C19 H19 S1 . 0.93 2.54 3.2561(15) 133.8
C10 H10B Cg3 5_565 0.96 2.87 3.755(3) 153
C21 H21 Cg3 7_545 0.93 2.79 3.602(2) 147

loop_
_geom_torsion_atom_site_label_1
_geom_torsion_atom_site_label_2
_geom_torsion_atom_site_label_3
_geom_torsion_atom_site_label_4
_geom_torsion_site_symmetry_1
_geom_torsion_site_symmetry_2
_geom_torsion_site_symmetry_3
_geom_torsion_site_symmetry_4
_geom_torsion
_geom_torsion_publ_flag
C4 N1 C1 N2 . . . . 4.8(2) ?
C4 N1 C1 S1 . . . . -172.62(11) ?
C5 N2 C1 N1 . . . . -171.96(14) ?
C2 N2 C1 N1 . . . . 14.0(2) ?
C5 N2 C1 S1 . . . . 5.71(16) ?
C2 N2 C1 S1 . . . . -168.38(10) ?
C6 S1 C1 N1 . . . . 172.96(14) ?
C6 S1 C1 N2 . . . . -4.80(11) ?
C1 N2 C2 C3 . . . . -22.21(17) ?
C5 N2 C2 C3 . . . . 164.00(12) ?
C1 N2 C2 C11 . . . . 102.20(14) ?
C5 N2 C2 C11 . . . . -71.60(16) ?
N2 C2 C3 C4 . . . . 15.01(18) ?
C11 C2 C3 C4 . . . . -107.23(15) ?
N2 C2 C3 C8 . . . . -162.59(11) ?
C11 C2 C3 C8 . . . . 75.16(15) ?
C8 C3 C4 N1 . . . . 178.44(14) ?
C2 C3 C4 N1 . . . . 1.2(2) ?
C8 C3 C4 C7 . . . . 1.4(3) ?
C2 C3 C4 C7 . . . . -175.82(15) ?
C1 N1 C4 C3 . . . . -12.3(2) ?
C1 N1 C4 C7 . . . . 165.13(14) ?
C1 N2 C5 O1 . . . . 177.02(14) ?
C2 N2 C5 O1 . . . . -8.9(2) ?
C1 N2 C5 C6 . . . . -3.43(18) ?
C2 N2 C5 C6 . . . . 170.62(12) ?
O1 C5 C6 C17 . . . . 0.0(2) ?
N2 C5 C6 C17 . . . . -179.57(13) ?
O1 C5 C6 S1 . . . . 179.16(14) ?
N2 C5 C6 S1 . . . . -0.38(15) ?
C1 S1 C6 C17 . . . . -178.02(15) ?
C1 S1 C6 C5 . . . . 2.89(11) ?
C9 O3 C8 O2 . . . . 8.2(3) ?
C9 O3 C8 C3 . . . . -174.50(16) ?
C4 C3 C8 O2 . . . . -158.39(16) ?
C2 C3 C8 O2 . . . . 19.1(2) ?
C4 C3 C8 O3 . . . . 24.3(2) ?
C2 C3 C8 O3 . . . . -158.23(13) ?
C8 O3 C9 C10 . . . . -156.88(18) ?
N2 C2 C11 C16 . . . . 113.42(13) ?
C3 C2 C11 C16 . . . . -125.17(14) ?
N2 C2 C11 C12 . . . . -64.54(16) ?
C3 C2 C11 C12 . . . . 56.87(16) ?
C16 C11 C12 C13 . . . . -2.3(2) ?
C2 C11 C12 C13 . . . . 175.70(14) ?
C11 C12 C13 C14 . . . . 1.7(3) ?
C12 C13 C14 C15 . . . . -0.1(3) ?
C13 C14 C15 C16 . . . . -0.8(3) ?
C12 C11 C16 C15 . . . . 1.4(2) ?
C2 C11 C16 C15 . . . . -176.60(13) ?
C14 C15 C16 C11 . . . . 0.1(2) ?
C5 C6 C17 C18 . . . . 178.62(15) ?
S1 C6 C17 C18 . . . . -0.4(3) ?
C6 C17 C18 C19 . . . . -2.3(3) ?
C6 C17 C18 C23 . . . . 178.40(16) ?
C23 C18 C19 C20 . . . . -1.6(2) ?
C17 C18 C19 C20 . . . . 179.12(15) ?
C24 O4 C20 C21 . . . . 7.8(3) ?
C24 O4 C20 C19 . . . . -172.72(16) ?
C18 C19 C20 O4 . . . . -178.46(15) ?
C18 C19 C20 C21 . . . . 1.1(2) ?
O4 C20 C21 C22 . . . . 179.52(16) ?
C19 C20 C21 C22 . . . . 0.1(2) ?
C20 C21 C22 C23 . . . . -0.6(3) ?
C21 C22 C23 C18 . . . . 0.0(3) ?
C19 C18 C23 C22 . . . . 1.0(2) ?
C17 C18 C23 C22 . . . . -179.63(15) ?

loop_
_cod_related_entry_id
_cod_related_entry_database
_cod_related_entry_code
1 ChemSpider 4659333
